data_7036669
loop_
_publ_author_name
'Sharninghausen, Liam S.'
'Mercado, Brandon Q.'
'Crabtree, Robert H.'
'Balcells, David'
'Campos, Jes\'us'

_publ_section_title
;
 Gel-assisted crystallization of [Ir4(IMe)7(CO)H10](2+) and
 [Ir4(IMe)8H9](3+) clusters derived from catalytic glycerol
 dehydrogenation.
;
_journal_issue 42
_journal_name_full 'Dalton transactions (Cambridge, England : 2003)'
_journal_page_first 18403
_journal_page_last 18410
_journal_paper_doi 10.1039/c5dt03302k
_journal_volume 44
_journal_year 2015
_chemical_formula_sum 'C40 H74 Ir4 N21 O40 P W12'
_chemical_formula_weight 4495.17
_chemical_name_systematic
; 
 ? 
;
_space_group_IT_number 14
_symmetry_cell_setting monoclinic
_symmetry_space_group_name_Hall '-P 2yn'
_symmetry_space_group_name_H-M 'P 1 21/n 1'
_atom_sites_solution_hydrogens geom
_atom_sites_solution_primary direct
_atom_sites_solution_secondary difmap
_audit_creation_method SHELXL-97
_audit_update_record
;
2015-07-06 deposited with the CCDC.
2015-09-25 downloaded from the CCDC.
;
_cell_angle_alpha 90.00
_cell_angle_beta 96.138(7)
_cell_angle_gamma 90.00
_cell_formula_units_Z 4
_cell_length_a 11.7020(3)
_cell_length_b 36.5532(8)
_cell_length_c 22.0062(15)
_cell_measurement_reflns_used 30796
_cell_measurement_temperature 93(2)
_cell_measurement_theta_max 66.2
_cell_measurement_theta_min 2.0
_cell_volume 9359.1(7)
_computing_cell_refinement 'CrystalClear-SM Expert 2.0 r12'
_computing_data_collection 'CrystalClear-SM Expert 2.0 r12'
_computing_data_reduction 'CrystalClear-SM Expert 2.0 r12'
_computing_publication_material 'SHELXL-97 (Sheldrick, 2008)'
_computing_structure_refinement 'SHELXL-97 (Sheldrick, 2008)'
_computing_structure_solution 'SHELXS-97 (Sheldrick, 2008)'
_diffrn_ambient_temperature 93(2)
_diffrn_detector_area_resol_mean 22.2222
_diffrn_measured_fraction_theta_full 0.986
_diffrn_measured_fraction_theta_max 0.986
_diffrn_measurement_device
;
AFC11 (Left): Eulerian 3 circle
;
_diffrn_measurement_device_type
;
Rigaku Saturn944+ (2x2 bin mode)
;
_diffrn_measurement_method 'profile data from \w-scans'
_diffrn_radiation_monochromator graphite
_diffrn_radiation_source 'fine-focus sealed tube'
_diffrn_radiation_type CuK\a
_diffrn_radiation_wavelength 1.54178
_diffrn_reflns_av_R_equivalents 0.1901
_diffrn_reflns_av_sigmaI/netI 0.1158
_diffrn_reflns_limit_h_max 13
_diffrn_reflns_limit_h_min -13
_diffrn_reflns_limit_k_max 43
_diffrn_reflns_limit_k_min -43
_diffrn_reflns_limit_l_max 26
_diffrn_reflns_limit_l_min -26
_diffrn_reflns_number 223893
_diffrn_reflns_theta_full 66.59
_diffrn_reflns_theta_max 66.59
_diffrn_reflns_theta_min 2.35
_exptl_absorpt_coefficient_mu 37.975
_exptl_absorpt_correction_T_max 1.000
_exptl_absorpt_correction_T_min 0.318
_exptl_absorpt_correction_type multi-scan
_exptl_absorpt_process_details 'Jacobson, R. (1998) Private Communication'
_exptl_crystal_colour Yellow
_exptl_crystal_density_diffrn 3.190
_exptl_crystal_density_method 'not measured'
_exptl_crystal_description Plate
_exptl_crystal_F_000 7968
_exptl_crystal_recrystallization_method 'Counterdiffusion in agarose gel'
_exptl_crystal_size_max 0.05
_exptl_crystal_size_mid 0.03
_exptl_crystal_size_min 0.01
_platon_squeeze_details
;
The unit cell contains 80 water molecules which have been treated as a 
diffuse contribution to the overall scattering without specific atom positions
by SQUEEZE/PLATON. These solvent molecules are allocated in monodimensional 
channels (voids) along the [1 0 0] direction, occupying around 20% of the 
volume of the unit cell (ca. 2000 A3).
;
_refine_diff_density_max 5.198
_refine_diff_density_min -4.993
_refine_diff_density_rms 0.425
_refine_ls_extinction_method none
_refine_ls_goodness_of_fit_ref 1.139
_refine_ls_hydrogen_treatment mixed
_refine_ls_matrix_type full
_refine_ls_number_parameters 1032
_refine_ls_number_reflns 16296
_refine_ls_number_restraints 704
_refine_ls_restrained_S_all 1.136
_refine_ls_R_factor_all 0.1422
_refine_ls_R_factor_gt 0.1075
_refine_ls_shift/su_max 0.005
_refine_ls_shift/su_mean 0.000
_refine_ls_structure_factor_coef Fsqd
_refine_ls_weighting_details 'calc w=1/[\s^2^(Fo^2^)+(0.2000P)^2^+0.0000P] where P=(Fo^2^+2Fc^2^)/3'
_refine_ls_weighting_scheme calc
_refine_ls_wR_factor_gt 0.3096
_refine_ls_wR_factor_ref 0.3353
_reflns_number_gt 10011
_reflns_number_total 16296
_reflns_threshold_expression >2sigma(I)
_cod_data_source_file c5dt03302k2.cif
_cod_data_source_block gel
_cod_depositor_comments
;
The following automatic conversions were performed:

'_symmetry_cell_setting' value 'Monoclinic' changed to 'monoclinic'
according to
/usr/data/users/saulius/crontab/automatic-downloads/rss-feeds/RSC/lib/dictionaries/cif_core.dic
dictionary named 'cif_core.dic' version 2.4.2 from 2011-04-26.

Automatic conversion script
Id: cif_fix_values 3271 2015-04-21 07:52:19Z andrius 

 Adding full bibliography for 7036668--7036669.cif.
;
_cod_original_sg_symbol_H-M 'P 21/n'
_cod_database_code 7036669

loop_
_symmetry_equiv_pos_as_xyz
'x, y, z'
'-x+1/2, y+1/2, -z+1/2'
'-x, -y, -z'
'x-1/2, -y-1/2, z-1/2'

loop_
_atom_site_label
_atom_site_type_symbol
_atom_site_fract_x
_atom_site_fract_y
_atom_site_fract_z
_atom_site_U_iso_or_equiv
_atom_site_adp_type
_atom_site_occupancy
_atom_site_symmetry_multiplicity
_atom_site_calc_flag
_atom_site_refinement_flags
Ir1 Ir 0.38491(10) 0.20742(3) 0.35720(6) 0.0709(3) Uani 1 1 d .
Ir2 Ir 0.22211(10) 0.16317(3) 0.30131(6) 0.0688(3) Uani 1 1 d .
Ir3 Ir 0.23482(12) 0.18701(3) 0.17327(6) 0.0786(4) Uani 1 1 d .
Ir4 Ir 0.43398(10) 0.16892(3) 0.24410(5) 0.0657(3) Uani 1 1 d .
N1 N 0.237(2) 0.2646(6) 0.4075(14) 0.106(7) Uani 1 1 d DU
N2 N 0.279(2) 0.2214(7) 0.4738(12) 0.097(6) Uani 1 1 d DU
N3 N 0.581(2) 0.2431(6) 0.4375(12) 0.100(7) Uani 1 1 d DU
N4 N 0.5863(19) 0.1817(6) 0.4450(12) 0.088(6) Uani 1 1 d DU
N5 N 0.057(2) 0.1674(7) 0.3981(10) 0.089(6) Uani 1 1 d DU
N6 N 0.0108(18) 0.2084(6) 0.3288(11) 0.086(5) Uani 1 1 d DU
N7 N 0.048(2) 0.1003(7) 0.2838(15) 0.115(8) Uani 1 1 d DU
N8 N 0.216(2) 0.0810(5) 0.3304(12) 0.100(7) Uani 1 1 d DU
N9 N 0.0163(17) 0.1872(5) 0.0830(10) 0.076(5) Uani 1 1 d DU
N10 N 0.074(3) 0.1322(5) 0.1051(12) 0.109(9) Uani 1 1 d DU
N11 N 0.345(2) 0.1944(6) 0.0568(9) 0.080(5) Uani 1 1 d DU
N12 N 0.365(3) 0.2430(6) 0.1075(12) 0.117(9) Uani 1 1 d DU
N13 N 0.619(2) 0.1747(6) 0.1563(10) 0.083(6) Uani 1 1 d DU
N14 N 0.6157(17) 0.2238(4) 0.2086(10) 0.074(5) Uani 1 1 d DU
N15 N 0.5215(17) 0.0901(4) 0.2476(13) 0.100(8) Uani 1 1 d DU
N16 N 0.6497(16) 0.1267(4) 0.2946(11) 0.080(6) Uani 1 1 d DU
C1 C 0.293(3) 0.2314(5) 0.4144(12) 0.092(8) Uani 1 1 d DU
C2 C 0.223(3) 0.2862(8) 0.3534(16) 0.129(12) Uani 1 1 d DU
H2A H 0.1418 0.2928 0.3441 0.193 Uiso 1 1 calc R
H2B H 0.2481 0.2721 0.3193 0.193 Uiso 1 1 calc R
H2C H 0.2692 0.3085 0.3595 0.193 Uiso 1 1 calc R
C3 C 0.186(3) 0.2710(12) 0.458(2) 0.120(10) Uani 1 1 d DU
H3 H 0.1403 0.2921 0.4629 0.144 Uiso 1 1 calc R
C4 C 0.205(4) 0.2456(12) 0.499(2) 0.130(11) Uani 1 1 d DU
H4 H 0.1759 0.2439 0.5376 0.156 Uiso 1 1 calc R
C5 C 0.329(4) 0.1900(10) 0.5058(17) 0.138(15) Uani 1 1 d DU
H5A H 0.3354 0.1700 0.4767 0.208 Uiso 1 1 calc R
H5B H 0.2792 0.1823 0.5367 0.208 Uiso 1 1 calc R
H5C H 0.4049 0.1964 0.5257 0.208 Uiso 1 1 calc R
C6 C 0.527(2) 0.2111(5) 0.4168(14) 0.084(7) Uani 1 1 d DU
C7 C 0.553(3) 0.2801(6) 0.4219(13) 0.103(9) Uani 1 1 d DU
H7A H 0.5288 0.2818 0.3780 0.155 Uiso 1 1 calc R
H7B H 0.6214 0.2955 0.4320 0.155 Uiso 1 1 calc R
H7C H 0.4912 0.2884 0.4450 0.155 Uiso 1 1 calc R
C8 C 0.685(3) 0.2313(11) 0.4734(18) 0.118(11) Uani 1 1 d DU
H8 H 0.7457 0.2472 0.4886 0.142 Uiso 1 1 calc R
C9 C 0.686(3) 0.1962(11) 0.4821(15) 0.107(9) Uani 1 1 d DU
H9 H 0.7410 0.1826 0.5077 0.128 Uiso 1 1 calc R
C10 C 0.555(2) 0.1443(6) 0.4349(14) 0.081(7) Uani 1 1 d DU
H10A H 0.4711 0.1420 0.4308 0.122 Uiso 1 1 calc R
H10B H 0.5881 0.1295 0.4696 0.122 Uiso 1 1 calc R
H10C H 0.5844 0.1356 0.3974 0.122 Uiso 1 1 calc R
C11 C 0.089(2) 0.1800(6) 0.3429(11) 0.078(6) Uani 1 1 d DU
C12 C 0.106(3) 0.1371(9) 0.4330(16) 0.113(11) Uani 1 1 d DU
H12A H 0.1853 0.1333 0.4241 0.170 Uiso 1 1 calc R
H12B H 0.0606 0.1151 0.4223 0.170 Uiso 1 1 calc R
H12C H 0.1051 0.1423 0.4767 0.170 Uiso 1 1 calc R
C13 C -0.034(3) 0.1887(10) 0.4151(16) 0.108(9) Uani 1 1 d DU
H13 H -0.0688 0.1859 0.4518 0.129 Uiso 1 1 calc R
C14 C -0.063(3) 0.2128(10) 0.3734(19) 0.120(11) Uani 1 1 d DU
H14 H -0.1228 0.2303 0.3734 0.144 Uiso 1 1 calc R
C15 C 0.009(3) 0.2300(9) 0.2752(16) 0.118(11) Uani 1 1 d DU
H15A H -0.0343 0.2171 0.2410 0.177 Uiso 1 1 calc R
H15B H 0.0874 0.2344 0.2658 0.177 Uiso 1 1 calc R
H15C H -0.0289 0.2534 0.2817 0.177 Uiso 1 1 calc R
C16 C 0.160(2) 0.1112(6) 0.3037(11) 0.087(7) Uani 1 1 d DU
C17 C -0.038(3) 0.1224(11) 0.2521(15) 0.119(10) Uani 1 1 d DU
H17A H -0.0652 0.1404 0.2804 0.178 Uiso 1 1 calc R
H17B H -0.1022 0.1070 0.2354 0.178 Uiso 1 1 calc R
H17C H -0.0060 0.1353 0.2186 0.178 Uiso 1 1 calc R
C18 C 0.039(4) 0.0636(9) 0.3047(18) 0.125(12) Uani 1 1 d DU
H18 H -0.0305 0.0497 0.3005 0.150 Uiso 1 1 calc R
C19 C 0.136(4) 0.0518(9) 0.3299(15) 0.118(11) Uani 1 1 d DU
H19 H 0.1517 0.0279 0.3454 0.142 Uiso 1 1 calc R
C20 C 0.324(3) 0.0797(7) 0.3673(15) 0.105(9) Uani 1 1 d DU
H20A H 0.3864 0.0816 0.3410 0.157 Uiso 1 1 calc R
H20B H 0.3310 0.0565 0.3897 0.157 Uiso 1 1 calc R
H20C H 0.3291 0.1001 0.3964 0.157 Uiso 1 1 calc R
C21 C 0.102(2) 0.1683(5) 0.1182(12) 0.081(7) Uani 1 1 d DU
C22 C 0.010(3) 0.2263(6) 0.0824(17) 0.101(9) Uani 1 1 d DU
H22A H 0.0704 0.2362 0.0598 0.151 Uiso 1 1 calc R
H22B H 0.0195 0.2355 0.1245 0.151 Uiso 1 1 calc R
H22C H -0.0655 0.2339 0.0625 0.151 Uiso 1 1 calc R
C23 C -0.054(3) 0.1627(8) 0.0482(17) 0.096(8) Uani 1 1 d DU
H23 H -0.1186 0.1683 0.0200 0.115 Uiso 1 1 calc R
C24 C -0.012(3) 0.1307(8) 0.0625(17) 0.106(10) Uani 1 1 d DU
H24 H -0.0407 0.1086 0.0440 0.128 Uiso 1 1 calc R
C25 C 0.135(3) 0.1008(8) 0.1307(18) 0.111(11) Uani 1 1 d DU
H25A H 0.1524 0.0844 0.0977 0.167 Uiso 1 1 calc R
H25B H 0.0879 0.0880 0.1580 0.167 Uiso 1 1 calc R
H25C H 0.2073 0.1087 0.1538 0.167 Uiso 1 1 calc R
C26 C 0.312(2) 0.2090(5) 0.1107(11) 0.082(6) Uani 1 1 d DU
C27 C 0.318(5) 0.1588(8) 0.0338(17) 0.139(14) Uani 1 1 d DU
H27A H 0.3125 0.1419 0.0679 0.208 Uiso 1 1 calc R
H27B H 0.3783 0.1505 0.0094 0.208 Uiso 1 1 calc R
H27C H 0.2442 0.1594 0.0080 0.208 Uiso 1 1 calc R
C28 C 0.426(2) 0.2136(9) 0.0246(14) 0.091(6) Uani 1 1 d DU
H28 H 0.4639 0.2063 -0.0093 0.110 Uiso 1 1 calc R
C29 C 0.431(4) 0.2442(8) 0.0554(18) 0.129(13) Uani 1 1 d DU
H29 H 0.4739 0.2649 0.0449 0.155 Uiso 1 1 calc R
C30 C 0.342(3) 0.2758(8) 0.1386(19) 0.122(11) Uani 1 1 d DU
H30A H 0.2737 0.2876 0.1178 0.183 Uiso 1 1 calc R
H30B H 0.4081 0.2924 0.1386 0.183 Uiso 1 1 calc R
H30C H 0.3293 0.2701 0.1808 0.183 Uiso 1 1 calc R
C31 C 0.5593(19) 0.1905(5) 0.2010(11) 0.069(5) Uani 1 1 d DU
C32 C 0.602(3) 0.1387(9) 0.1280(15) 0.100(10) Uani 1 1 d U
H32A H 0.6510 0.1208 0.1512 0.150 Uiso 1 1 calc R
H32B H 0.6211 0.1397 0.0858 0.150 Uiso 1 1 calc R
H32C H 0.5209 0.1315 0.1280 0.150 Uiso 1 1 calc R
C33 C 0.709(2) 0.1961(7) 0.1373(13) 0.090(7) Uani 1 1 d DU
H33 H 0.7572 0.1912 0.1061 0.108 Uiso 1 1 calc R
C34 C 0.709(2) 0.2242(7) 0.1730(11) 0.075(6) Uani 1 1 d DU
H34 H 0.7660 0.2429 0.1752 0.090 Uiso 1 1 calc R
C35 C 0.597(3) 0.2517(8) 0.2558(17) 0.100(9) Uani 1 1 d U
H35A H 0.5149 0.2548 0.2581 0.150 Uiso 1 1 calc R
H35B H 0.6310 0.2750 0.2448 0.150 Uiso 1 1 calc R
H35C H 0.6345 0.2435 0.2955 0.150 Uiso 1 1 calc R
C36 C 0.5377(17) 0.1259(4) 0.2674(11) 0.065(5) Uani 1 1 d DU
C37 C 0.415(2) 0.0745(8) 0.2195(14) 0.088(8) Uani 1 1 d DU
H37A H 0.3512 0.0908 0.2262 0.132 Uiso 1 1 calc R
H37B H 0.4031 0.0506 0.2377 0.132 Uiso 1 1 calc R
H37C H 0.4193 0.0717 0.1755 0.132 Uiso 1 1 calc R
C38 C 0.6212(18) 0.0695(6) 0.2653(15) 0.095(9) Uani 1 1 d DU
H38 H 0.6319 0.0443 0.2568 0.114 Uiso 1 1 calc R
C39 C 0.697(3) 0.0910(5) 0.2954(13) 0.093(8) Uani 1 1 d DU
H39 H 0.7698 0.0839 0.3145 0.112 Uiso 1 1 calc R
C40 C 0.706(2) 0.1590(6) 0.3170(16) 0.087(8) Uani 1 1 d DU
H40A H 0.7716 0.1638 0.2942 0.130 Uiso 1 1 calc R
H40B H 0.7323 0.1559 0.3604 0.130 Uiso 1 1 calc R
H40C H 0.6518 0.1796 0.3118 0.130 Uiso 1 1 calc R
P1 P 0.7661(7) 0.41220(16) 0.2439(3) 0.0741(18) Uani 1 1 d .
W1 W 0.64129(16) 0.49100(4) 0.30260(9) 0.1025(5) Uani 1 1 d U
W2 W 0.9242(3) 0.46919(8) 0.35850(16) 0.1807(11) Uani 1 1 d DU
W3 W 0.71718(14) 0.48834(3) 0.14570(7) 0.0843(4) Uani 1 1 d U
W4 W 0.47246(19) 0.43442(5) 0.18590(10) 0.1189(6) Uani 1 1 d U
W5 W 0.69054(16) 0.41520(4) 0.39494(7) 0.0970(5) Uani 1 1 d U
W6 W 0.52850(15) 0.35788(4) 0.27728(8) 0.0952(5) Uani 1 1 d U
W7 W 0.82289(14) 0.33337(3) 0.33720(7) 0.0823(4) Uani 1 1 d U
W8 W 0.6019(2) 0.35666(4) 0.13103(8) 0.1203(7) Uani 1 1 d DU
W9 W 0.90205(17) 0.33162(3) 0.19011(7) 0.0971(5) Uani 1 1 d DU
W10 W 0.84529(19) 0.41187(4) 0.09061(7) 0.1088(6) Uani 1 1 d U
W11 W 1.05177(15) 0.38818(4) 0.30186(9) 0.1003(5) Uani 1 1 d U
W12 W 0.99695(16) 0.46683(4) 0.20407(9) 0.1036(5) Uani 1 1 d U
O1 O 0.8429(19) 0.3797(4) 0.2600(9) 0.088(4) Uani 1 1 d U
O2 O 0.645(2) 0.3974(5) 0.2206(11) 0.101(3) Uani 1 1 d U
O3 O 0.8008(19) 0.4352(5) 0.1941(10) 0.094(5) Uani 1 1 d U
O4 O 0.748(2) 0.4360(5) 0.2997(10) 0.107(5) Uani 1 1 d U
O5 O 0.519(2) 0.4621(6) 0.2559(11) 0.112(4) Uani 1 1 d U
O6 O 0.6086(18) 0.4590(7) 0.3740(11) 0.106(4) Uani 1 1 d U
O7 O 0.6906(18) 0.5027(5) 0.2260(10) 0.092(4) Uani 1 1 d U
O8 O 0.776(3) 0.5020(7) 0.3424(12) 0.121(4) Uani 1 1 d U
O9 O 0.564(3) 0.5270(6) 0.3206(13) 0.129(6) Uani 1 1 d U
O10 O 0.810(2) 0.4391(7) 0.4189(11) 0.114(4) Uani 1 1 d U
O11 O 0.641(3) 0.4085(7) 0.4617(12) 0.134(6) Uani 1 1 d U
O12 O 0.785(2) 0.3719(6) 0.3882(9) 0.098(4) Uani 1 1 d U
O13 O 1.008(2) 0.4958(7) 0.4031(14) 0.156(7) Uani 1 1 d DU
O14 O 1.009(2) 0.4238(8) 0.3508(12) 0.120(6) Uani 1 1 d U
O15 O 0.977(3) 0.4824(6) 0.2761(15) 0.153(8) Uani 1 1 d U
O16 O 1.121(2) 0.4899(6) 0.1895(16) 0.131(7) Uani 1 1 d U
O17 O 0.872(2) 0.4972(6) 0.1609(13) 0.116(5) Uani 1 1 d U
O18 O 0.964(2) 0.4387(5) 0.1194(13) 0.119(5) Uani 1 1 d U
O19 O 1.049(3) 0.4209(6) 0.2364(14) 0.142(8) Uani 1 1 d U
O20 O 1.194(2) 0.3807(7) 0.3306(19) 0.158(9) Uani 1 1 d U
O21 O 1.033(2) 0.3509(6) 0.2330(11) 0.108(4) Uani 1 1 d U
O22 O 0.974(2) 0.3524(7) 0.3500(11) 0.111(5) Uani 1 1 d U
O23 O 0.829(2) 0.2995(6) 0.3862(10) 0.110(6) Uani 1 1 d U
O24 O 0.6697(19) 0.3322(5) 0.3031(9) 0.088(4) Uani 1 1 d U
O25 O 0.423(2) 0.3973(7) 0.2395(13) 0.118(4) Uani 1 1 d U
O26 O 0.572(2) 0.3876(7) 0.3448(11) 0.109(4) Uani 1 1 d U
O27 O 0.422(2) 0.3311(8) 0.3042(16) 0.140(7) Uani 1 1 d U
O28 O 0.522(2) 0.3378(5) 0.1997(11) 0.112(4) Uani 1 1 d U
O29 O 0.499(3) 0.3952(6) 0.1259(12) 0.136(5) Uani 1 1 d U
O30 O 0.552(2) 0.3264(6) 0.0733(12) 0.114(6) Uani 1 1 d U
O31 O 0.692(3) 0.3892(6) 0.0949(10) 0.124(5) Uani 1 1 d U
O32 O 0.7391(8) 0.3315(5) 0.1650(10) 0.110(4) Uani 1 1 d DU
O33 O 0.862(2) 0.3112(5) 0.2656(10) 0.094(4) Uani 1 1 d U
O34 O 0.897(3) 0.3711(5) 0.1317(9) 0.115(5) Uani 1 1 d U
O35 O 0.948(3) 0.2958(6) 0.1532(13) 0.141(7) Uani 1 1 d U
O36 O 0.876(4) 0.4047(8) 0.0176(11) 0.159(8) Uani 1 1 d U
O37 O 0.768(2) 0.4558(6) 0.0821(10) 0.114(4) Uani 1 1 d U
O38 O 0.668(3) 0.5285(5) 0.1031(12) 0.143(8) Uani 1 1 d U
O39 O 0.5758(19) 0.4634(6) 0.1418(10) 0.098(4) Uani 1 1 d U
O40 O 0.346(2) 0.4519(8) 0.1546(14) 0.135(7) Uani 1 1 d U

loop_
_atom_site_aniso_label
_atom_site_aniso_U_11
_atom_site_aniso_U_22
_atom_site_aniso_U_33
_atom_site_aniso_U_23
_atom_site_aniso_U_13
_atom_site_aniso_U_12
Ir1 0.0784(8) 0.0489(5) 0.0860(8) -0.0043(5) 0.0112(6) -0.0022(5)
Ir2 0.0737(7) 0.0524(6) 0.0812(8) -0.0035(5) 0.0123(6) -0.0019(5)
Ir3 0.0893(9) 0.0560(6) 0.0897(9) 0.0004(5) 0.0063(7) -0.0065(5)
Ir4 0.0768(7) 0.0426(5) 0.0791(7) -0.0013(4) 0.0143(6) -0.0014(4)
N1 0.090(18) 0.068(12) 0.17(2) -0.013(11) 0.046(15) -0.009(11)
N2 0.088(17) 0.090(14) 0.116(16) -0.018(10) 0.031(13) -0.017(11)
N3 0.110(17) 0.095(10) 0.090(17) 0.010(13) -0.007(13) -0.047(12)
N4 0.064(13) 0.098(10) 0.103(18) 0.008(12) 0.015(10) -0.011(10)
N5 0.078(15) 0.114(17) 0.070(12) -0.026(9) -0.008(10) 0.001(11)
N6 0.062(13) 0.084(14) 0.108(15) -0.027(9) -0.005(10) 0.010(10)
N7 0.139(17) 0.062(12) 0.14(3) -0.021(12) 0.017(16) -0.035(11)
N8 0.142(16) 0.050(10) 0.113(19) -0.019(11) 0.035(13) -0.028(10)
N9 0.054(12) 0.077(8) 0.099(16) -0.014(10) 0.021(9) 0.007(8)
N10 0.16(2) 0.058(8) 0.103(19) 0.013(12) -0.022(15) -0.033(11)
N11 0.085(15) 0.083(11) 0.067(12) 0.010(8) -0.010(10) -0.007(10)
N12 0.17(3) 0.100(14) 0.081(16) -0.011(12) -0.001(14) -0.064(16)
N13 0.110(17) 0.070(10) 0.072(14) 0.012(8) 0.025(11) -0.004(10)
N14 0.074(13) 0.046(8) 0.107(15) 0.020(7) 0.030(10) 0.002(8)
N15 0.100(14) 0.039(9) 0.16(2) 0.000(11) -0.004(14) 0.011(8)
N16 0.067(11) 0.058(8) 0.115(18) 0.012(10) 0.019(10) 0.005(8)
C1 0.12(2) 0.043(10) 0.118(16) -0.024(10) 0.034(16) -0.020(10)
C2 0.13(3) 0.054(16) 0.21(3) 0.014(17) 0.07(3) 0.002(16)
C3 0.06(2) 0.12(2) 0.18(3) -0.031(17) 0.04(2) 0.007(17)
C4 0.13(3) 0.13(3) 0.14(2) -0.046(16) 0.04(2) 0.00(2)
C5 0.14(3) 0.17(3) 0.09(2) -0.011(17) -0.05(2) 0.03(2)
C6 0.055(14) 0.083(10) 0.11(2) 0.000(13) 0.001(11) -0.022(10)
C7 0.17(3) 0.081(10) 0.064(17) -0.023(13) 0.022(17) -0.036(15)
C8 0.08(2) 0.141(17) 0.12(3) -0.04(2) -0.013(16) -0.025(16)
C9 0.089(19) 0.152(18) 0.08(2) 0.00(2) -0.007(13) -0.004(16)
C10 0.059(15) 0.094(10) 0.090(19) 0.028(14) 0.006(13) 0.014(11)
C11 0.078(16) 0.054(12) 0.103(16) -0.016(10) 0.012(12) -0.004(9)
C12 0.10(2) 0.15(3) 0.09(2) 0.012(17) 0.007(18) 0.006(19)
C13 0.12(2) 0.11(2) 0.097(18) -0.058(13) 0.021(16) 0.002(16)
C14 0.11(2) 0.09(2) 0.17(3) -0.033(16) 0.05(2) 0.014(15)
C15 0.10(2) 0.08(2) 0.18(3) 0.025(18) 0.00(2) -0.006(16)
C16 0.143(17) 0.056(10) 0.067(16) -0.025(10) 0.030(13) -0.041(10)
C17 0.14(2) 0.13(3) 0.09(2) 0.001(18) 0.051(17) 0.000(19)
C18 0.18(2) 0.073(15) 0.12(3) -0.017(15) -0.01(2) -0.073(17)
C19 0.20(3) 0.071(13) 0.08(2) 0.001(14) -0.01(2) -0.061(15)
C20 0.15(2) 0.048(13) 0.12(3) -0.014(14) 0.028(17) -0.023(14)
C21 0.109(19) 0.063(9) 0.069(17) -0.002(11) 0.009(11) -0.002(10)
C22 0.11(2) 0.070(10) 0.12(3) -0.015(14) 0.034(19) 0.020(13)
C23 0.081(19) 0.094(13) 0.11(2) -0.016(15) 0.009(12) -0.008(12)
C24 0.11(2) 0.086(11) 0.12(3) -0.016(17) 0.000(15) -0.012(14)
C25 0.12(3) 0.073(13) 0.15(3) -0.007(17) 0.016(19) 0.012(16)
C26 0.11(2) 0.062(11) 0.073(14) 0.020(9) 0.000(12) 0.004(12)
C27 0.22(4) 0.11(2) 0.08(2) -0.018(16) 0.02(2) -0.05(2)
C28 0.053(15) 0.127(18) 0.089(17) 0.022(13) -0.012(11) 0.003(13)
C29 0.17(4) 0.072(15) 0.15(3) 0.047(13) 0.04(2) -0.013(17)
C30 0.11(3) 0.083(16) 0.17(3) -0.006(18) 0.00(2) -0.024(19)
C31 0.067(14) 0.057(10) 0.080(16) 0.003(9) -0.004(10) 0.002(9)
C32 0.13(3) 0.091(17) 0.09(2) -0.018(14) 0.025(18) -0.023(16)
C33 0.11(2) 0.077(15) 0.09(2) 0.008(11) 0.023(14) -0.011(13)
C34 0.069(15) 0.089(14) 0.068(16) 0.015(10) 0.009(10) 0.001(11)
C35 0.11(2) 0.052(13) 0.14(3) -0.006(12) 0.037(18) 0.008(14)
C36 0.076(11) 0.041(8) 0.081(16) 0.012(9) 0.023(10) 0.001(7)
C37 0.098(15) 0.063(15) 0.10(2) -0.008(13) 0.021(15) -0.012(12)
C38 0.077(14) 0.042(9) 0.17(3) 0.034(11) 0.039(14) 0.002(8)
C39 0.124(17) 0.055(10) 0.10(2) 0.023(12) -0.007(16) 0.025(10)
C40 0.074(16) 0.067(12) 0.12(2) -0.014(14) 0.029(15) -0.003(11)
P1 0.102(5) 0.047(3) 0.074(4) 0.002(3) 0.013(4) -0.006(3)
W1 0.1184(13) 0.0570(7) 0.1371(14) 0.0092(7) 0.0368(10) 0.0164(7)
W2 0.224(3) 0.1195(18) 0.204(3) 0.0119(17) 0.045(2) 0.0126(18)
W3 0.1128(11) 0.0500(6) 0.0901(9) 0.0058(6) 0.0101(8) -0.0028(6)
W4 0.1309(15) 0.0863(11) 0.1393(16) 0.0065(10) 0.0142(12) 0.0022(9)
W5 0.1215(13) 0.0882(9) 0.0850(10) 0.0127(7) 0.0276(8) 0.0128(8)
W6 0.1151(12) 0.0677(8) 0.1052(11) 0.0096(7) 0.0234(9) -0.0192(7)
W7 0.1075(11) 0.0501(6) 0.0913(10) 0.0067(5) 0.0199(8) 0.0046(6)
W8 0.199(2) 0.0611(8) 0.0959(11) 0.0011(7) -0.0078(12) -0.0359(9)
W9 0.1551(15) 0.0438(6) 0.0967(10) -0.0024(6) 0.0337(10) -0.0016(7)
W10 0.1834(17) 0.0644(8) 0.0857(10) -0.0090(7) 0.0470(10) -0.0333(9)
W11 0.1074(12) 0.0624(8) 0.1333(14) 0.0135(7) 0.0233(10) 0.0135(7)
W12 0.1274(13) 0.0489(7) 0.1432(14) -0.0034(7) 0.0539(10) -0.0085(7)
O1 0.131(13) 0.047(6) 0.089(8) -0.005(5) 0.018(8) -0.012(7)
O2 0.126(9) 0.064(8) 0.117(8) -0.005(5) 0.028(7) -0.019(5)
O3 0.116(13) 0.061(8) 0.101(12) -0.004(7) -0.011(11) 0.004(7)
O4 0.163(14) 0.061(8) 0.102(9) 0.006(7) 0.034(9) 0.021(8)
O5 0.138(11) 0.078(10) 0.121(9) 0.003(8) 0.027(8) 0.004(7)
O6 0.080(10) 0.106(9) 0.133(10) 0.018(8) 0.016(8) 0.013(7)
O7 0.110(13) 0.058(8) 0.109(7) -0.015(6) 0.014(7) 0.004(7)
O8 0.166(9) 0.087(10) 0.111(12) 0.008(9) 0.023(8) -0.030(6)
O9 0.197(15) 0.061(9) 0.142(18) -0.017(8) 0.072(14) 0.020(10)
O10 0.113(9) 0.105(10) 0.119(11) -0.005(8) -0.010(7) 0.049(6)
O11 0.21(2) 0.105(16) 0.095(8) 0.000(8) 0.053(11) 0.024(12)
O12 0.132(12) 0.089(8) 0.069(8) -0.002(6) -0.011(8) 0.022(9)
O13 0.179(15) 0.124(14) 0.166(13) 0.010(13) 0.026(14) 0.033(10)
O14 0.130(15) 0.121(9) 0.112(12) -0.006(8) 0.023(12) -0.008(9)
O15 0.24(2) 0.057(10) 0.172(8) -0.022(8) 0.060(12) 0.015(14)
O16 0.111(9) 0.062(11) 0.22(2) 0.001(12) 0.031(12) -0.009(8)
O17 0.113(7) 0.060(8) 0.184(16) -0.038(8) 0.048(8) -0.007(6)
O18 0.157(11) 0.050(8) 0.164(10) -0.021(8) 0.076(11) -0.015(7)
O19 0.22(3) 0.072(8) 0.151(12) 0.007(8) 0.100(14) 0.029(11)
O20 0.101(8) 0.071(13) 0.29(3) -0.021(12) -0.011(12) -0.016(8)
O21 0.132(9) 0.086(9) 0.112(10) 0.017(7) 0.041(7) 0.000(8)
O22 0.121(8) 0.112(12) 0.100(11) 0.012(8) 0.010(8) -0.011(9)
O23 0.170(17) 0.067(8) 0.090(10) 0.017(8) 0.004(11) -0.012(10)
O24 0.113(6) 0.082(10) 0.073(10) -0.009(6) 0.023(6) -0.010(6)
O25 0.124(10) 0.087(9) 0.144(13) 0.000(8) 0.014(8) -0.005(7)
O26 0.105(10) 0.112(12) 0.114(9) -0.012(9) 0.035(8) 0.017(7)
O27 0.105(11) 0.117(17) 0.203(19) 0.046(13) 0.034(15) -0.023(10)
O28 0.155(13) 0.063(9) 0.111(7) 0.005(6) -0.015(7) -0.017(8)
O29 0.230(14) 0.072(8) 0.101(10) 0.009(6) -0.002(9) -0.007(8)
O30 0.139(17) 0.074(10) 0.128(11) -0.014(9) 0.005(10) -0.027(9)
O31 0.205(10) 0.081(11) 0.078(10) -0.002(8) -0.022(9) -0.055(10)
O32 0.175(7) 0.064(9) 0.089(12) -0.018(7) 0.008(8) -0.025(6)
O33 0.130(12) 0.053(7) 0.102(7) 0.007(5) 0.030(8) 0.005(8)
O34 0.204(14) 0.059(7) 0.082(8) -0.009(6) 0.018(10) -0.033(8)
O35 0.236(17) 0.055(8) 0.151(17) -0.009(8) 0.108(16) -0.007(11)
O36 0.30(3) 0.109(18) 0.080(8) 0.006(8) 0.068(13) 0.044(16)
O37 0.174(13) 0.076(7) 0.100(10) -0.005(7) 0.050(9) -0.021(7)
O38 0.25(2) 0.051(8) 0.119(12) 0.005(8) -0.044(16) -0.004(9)
O39 0.098(8) 0.083(9) 0.109(11) -0.020(7) 0.002(7) 0.004(7)
O40 0.119(9) 0.121(17) 0.16(2) 0.021(11) 0.007(10) -0.013(9)

loop_
_atom_type_symbol
_atom_type_description
_atom_type_scat_dispersion_real
_atom_type_scat_dispersion_imag
_atom_type_scat_source
C C 0.0181 0.0091 'International Tables Vol C Tables 4.2.6.8 and 6.1.1.4'
H H 0.0000 0.0000 'International Tables Vol C Tables 4.2.6.8 and 6.1.1.4'
N N 0.0311 0.0180 'International Tables Vol C Tables 4.2.6.8 and 6.1.1.4'
O O 0.0492 0.0322 'International Tables Vol C Tables 4.2.6.8 and 6.1.1.4'
P P 0.2955 0.4335 'International Tables Vol C Tables 4.2.6.8 and 6.1.1.4'
W W -5.4734 5.5774 'International Tables Vol C Tables 4.2.6.8 and 6.1.1.4'
Ir Ir -4.7710 6.5667 'International Tables Vol C Tables 4.2.6.8 and 6.1.1.4'

loop_
_geom_angle_atom_site_label_1
_geom_angle_atom_site_label_2
_geom_angle_atom_site_label_3
_geom_angle
C1 Ir1 C6 91.1(13)
C1 Ir1 Ir2 98.9(8)
C6 Ir1 Ir2 146.5(6)
C1 Ir1 Ir4 157.7(9)
C6 Ir1 Ir4 111.1(9)
Ir2 Ir1 Ir4 61.53(4)
C11 Ir2 C16 88.6(10)
C11 Ir2 Ir1 98.9(8)
C16 Ir2 Ir1 141.8(6)
C11 Ir2 Ir4 157.6(7)
C16 Ir2 Ir4 113.8(7)
Ir1 Ir2 Ir4 63.89(4)
C11 Ir2 Ir3 117.9(6)
C16 Ir2 Ir3 110.6(7)
Ir1 Ir2 Ir3 98.76(5)
Ir4 Ir2 Ir3 55.65(4)
C26 Ir3 C21 96.2(11)
C26 Ir3 Ir4 94.1(8)
C21 Ir3 Ir4 145.7(5)
C26 Ir3 Ir2 152.3(8)
C21 Ir3 Ir2 111.2(8)
Ir4 Ir3 Ir2 61.02(4)
C31 Ir4 C36 88.6(9)
C31 Ir4 Ir3 105.0(7)
C36 Ir4 Ir3 141.6(5)
C31 Ir4 Ir2 160.1(6)
C36 Ir4 Ir2 110.6(6)
Ir3 Ir4 Ir2 63.33(4)
C31 Ir4 Ir1 115.4(5)
C36 Ir4 Ir1 108.7(6)
Ir3 Ir4 Ir1 97.67(5)
Ir2 Ir4 Ir1 54.58(4)
C3 N1 C1 108(3)
C3 N1 C2 125(3)
C1 N1 C2 126(3)
C1 N2 C4 111(3)
C1 N2 C5 126(3)
C4 N2 C5 123(3)
C6 N3 C7 130(2)
C6 N3 C8 105(2)
C7 N3 C8 125(2)
C6 N4 C10 124(2)
C6 N4 C9 108(2)
C10 N4 C9 128(2)
C11 N5 C13 110(2)
C11 N5 C12 127(3)
C13 N5 C12 124(3)
C14 N6 C11 112(3)
C14 N6 C15 125(3)
C11 N6 C15 123(2)
C16 N7 C17 126(3)
C16 N7 C18 106(3)
C17 N7 C18 128(3)
C16 N8 C19 108(3)
C16 N8 C20 128(2)
C19 N8 C20 122(3)
C21 N9 C23 110(2)
C21 N9 C22 123(2)
C23 N9 C22 128(2)
C24 N10 C21 109(2)
C24 N10 C25 124(2)
C21 N10 C25 126(2)
C26 N11 C28 120(2)
C26 N11 C27 126(3)
C28 N11 C27 114(3)
C26 N12 C30 129(3)
C26 N12 C29 110(2)
C30 N12 C29 120(3)
C31 N13 C33 115(2)
C31 N13 C32 128(2)
C33 N13 C32 117(2)
C31 N14 C34 109.3(19)
C31 N14 C35 126(2)
C34 N14 C35 124(2)
C36 N15 C38 109.7(18)
C36 N15 C37 126.1(19)
C38 N15 C37 124(2)
C36 N16 C40 123.4(19)
C36 N16 C39 109.6(18)
C40 N16 C39 127(2)
N1 C1 N2 103(2)
N1 C1 Ir1 128(2)
N2 C1 Ir1 128.6(18)
N1 C2 H2A 109.5
N1 C2 H2B 109.5
H2A C2 H2B 109.5
N1 C2 H2C 109.5
H2A C2 H2C 109.5
H2B C2 H2C 109.5
C4 C3 N1 113(4)
C4 C3 H3 123.4
N1 C3 H3 123.4
C3 C4 N2 104(4)
C3 C4 H4 128.0
N2 C4 H4 128.0
N2 C5 H5A 109.5
N2 C5 H5B 109.5
H5A C5 H5B 109.5
N2 C5 H5C 109.5
H5A C5 H5C 109.5
H5B C5 H5C 109.5
N3 C6 N4 108(2)
N3 C6 Ir1 126.2(17)
N4 C6 Ir1 125.4(15)
N3 C7 H7A 109.5
N3 C7 H7B 109.5
H7A C7 H7B 109.5
N3 C7 H7C 109.5
H7A C7 H7C 109.5
H7B C7 H7C 109.5
C9 C8 N3 112(3)
C9 C8 H8 124.2
N3 C8 H8 124.2
C8 C9 N4 107(3)
C8 C9 H9 126.7
N4 C9 H9 126.7
N4 C10 H10A 109.5
N4 C10 H10B 109.5
H10A C10 H10B 109.5
N4 C10 H10C 109.5
H10A C10 H10C 109.5
H10B C10 H10C 109.5
N5 C11 N6 102(2)
N5 C11 Ir2 126.8(17)
N6 C11 Ir2 130.9(18)
N5 C12 H12A 109.5
N5 C12 H12B 109.5
H12A C12 H12B 109.5
N5 C12 H12C 109.5
H12A C12 H12C 109.5
H12B C12 H12C 109.5
C14 C13 N5 110(3)
C14 C13 H13 125.2
N5 C13 H13 125.2
C13 C14 N6 107(3)
C13 C14 H14 126.6
N6 C14 H14 126.6
N6 C15 H15A 109.5
N6 C15 H15B 109.5
H15A C15 H15B 109.5
N6 C15 H15C 109.5
H15A C15 H15C 109.5
H15B C15 H15C 109.5
N7 C16 N8 107(2)
N7 C16 Ir2 126.0(17)
N8 C16 Ir2 126.8(16)
N7 C17 H17A 109.5
N7 C17 H17B 109.5
H17A C17 H17B 109.5
N7 C17 H17C 109.5
H17A C17 H17C 109.5
H17B C17 H17C 109.5
C19 C18 N7 111(3)
C19 C18 H18 124.6
N7 C18 H18 124.6
C18 C19 N8 108(3)
C18 C19 H19 126.2
N8 C19 H19 126.2
N8 C20 H20A 109.5
N8 C20 H20B 109.5
H20A C20 H20B 109.5
N8 C20 H20C 109.5
H20A C20 H20C 109.5
H20B C20 H20C 109.5
N9 C21 N10 102.9(19)
N9 C21 Ir3 130.0(15)
N10 C21 Ir3 127.1(17)
N9 C22 H22A 109.5
N9 C22 H22B 109.5
H22A C22 H22B 109.5
N9 C22 H22C 109.5
H22A C22 H22C 109.5
H22B C22 H22C 109.5
C24 C23 N9 105(3)
C24 C23 H23 127.4
N9 C23 H23 127.4
C23 C24 N10 112(3)
C23 C24 H24 123.8
N10 C24 H24 123.8
N10 C25 H25A 109.5
N10 C25 H25B 109.5
H25A C25 H25B 109.5
N10 C25 H25C 109.5
H25A C25 H25C 109.5
H25B C25 H25C 109.5
N11 C26 N12 98(2)
N11 C26 Ir3 130.6(16)
N12 C26 Ir3 131.3(19)
N11 C27 H27A 109.5
N11 C27 H27B 109.5
H27A C27 H27B 109.5
N11 C27 H27C 109.5
H27A C27 H27C 109.5
H27B C27 H27C 109.5
C29 C28 N11 99(3)
C29 C28 H28 130.3
N11 C28 H28 130.3
C28 C29 N12 113(3)
C28 C29 H29 123.7
N12 C29 H29 123.7
N12 C30 H30A 109.5
N12 C30 H30B 109.5
H30A C30 H30B 109.5
N12 C30 H30C 109.5
H30A C30 H30C 109.5
H30B C30 H30C 109.5
N14 C31 N13 100.4(19)
N14 C31 Ir4 131.0(15)
N13 C31 Ir4 128.5(14)
N13 C32 H32A 109.5
N13 C32 H32B 109.5
H32A C32 H32B 109.5
N13 C32 H32C 109.5
H32A C32 H32C 109.5
H32B C32 H32C 109.5
C34 C33 N13 102(2)
C34 C33 H33 128.9
N13 C33 H33 128.9
C33 C34 N14 112(2)
C33 C34 H34 123.9
N14 C34 H34 123.9
N14 C35 H35A 109.5
N14 C35 H35B 109.5
H35A C35 H35B 109.5
N14 C35 H35C 109.5
H35A C35 H35C 109.5
H35B C35 H35C 109.5
N16 C36 N15 104.3(16)
N16 C36 Ir4 127.7(12)
N15 C36 Ir4 126.7(14)
N15 C37 H37A 109.5
N15 C37 H37B 109.5
H37A C37 H37B 109.5
N15 C37 H37C 109.5
H37A C37 H37C 109.5
H37B C37 H37C 109.5
C39 C38 N15 108(2)
C39 C38 H38 126.0
N15 C38 H38 126.0
C38 C39 N16 108(2)
C38 C39 H39 126.0
N16 C39 H39 126.0
N16 C40 H40A 109.5
N16 C40 H40B 109.5
H40A C40 H40B 109.5
N16 C40 H40C 109.5
H40A C40 H40C 109.5
H40B C40 H40C 109.5
O3 P1 O1 114.8(13)
O3 P1 O4 110.0(12)
O1 P1 O4 112.7(12)
O3 P1 O2 105.6(12)
O1 P1 O2 107.7(11)
O4 P1 O2 105.3(14)
O9 W1 O8 100.4(14)
O9 W1 O7 104.9(11)
O8 W1 O7 92.9(10)
O9 W1 O5 99.5(13)
O8 W1 O5 159.7(11)
O7 W1 O5 86.0(9)
O9 W1 O6 96.9(11)
O8 W1 O6 88.8(10)
O7 W1 O6 157.4(9)
O5 W1 O6 84.8(10)
O9 W1 O4 167.4(11)
O8 W1 O4 76.2(11)
O7 W1 O4 87.5(8)
O5 W1 O4 83.5(9)
O6 W1 O4 71.1(9)
O13 W2 O14 106.4(13)
O13 W2 O15 100.2(16)
O14 W2 O15 85.4(11)
O13 W2 O8 101.1(13)
O14 W2 O8 152.4(11)
O15 W2 O8 92.1(12)
O13 W2 O10 106.8(14)
O14 W2 O10 88.7(10)
O15 W2 O10 153.0(12)
O8 W2 O10 81.1(8)
O38 W3 O17 101.7(14)
O38 W3 O39 98.2(12)
O17 W3 O39 159.8(10)
O38 W3 O7 100.6(11)
O17 W3 O7 92.2(10)
O39 W3 O7 86.9(9)
O38 W3 O37 103.0(12)
O17 W3 O37 82.5(10)
O39 W3 O37 90.3(10)
O7 W3 O37 156.4(9)
O38 W3 O3 172.8(13)
O17 W3 O3 73.2(9)
O39 W3 O3 86.7(9)
O7 W3 O3 84.8(8)
O37 W3 O3 71.7(9)
O40 W4 O5 107.3(13)
O40 W4 O25 102.1(12)
O5 W4 O25 87.5(10)
O40 W4 O39 99.0(12)
O5 W4 O39 88.5(10)
O25 W4 O39 158.8(10)
O40 W4 O29 101.1(14)
O5 W4 O29 151.6(12)
O25 W4 O29 88.7(11)
O39 W4 O29 85.0(10)
O40 W4 O2 168.5(11)
O5 W4 O2 83.4(9)
O25 W4 O2 73.4(9)
O39 W4 O2 85.4(8)
O29 W4 O2 68.5(10)
O11 W5 O10 98.9(15)
O11 W5 O6 97.2(12)
O10 W5 O6 91.0(10)
O11 W5 O12 101.7(11)
O10 W5 O12 89.4(10)
O6 W5 O12 160.8(10)
O11 W5 O26 97.6(14)
O10 W5 O26 163.4(11)
O6 W5 O26 89.4(10)
O12 W5 O26 84.9(9)
O11 W5 O4 169.5(10)
O10 W5 O4 78.9(11)
O6 W5 O4 72.6(9)
O12 W5 O4 88.7(8)
O26 W5 O4 85.3(10)
O27 W6 O28 97.4(14)
O27 W6 O26 101.6(14)
O28 W6 O26 160.9(11)
O27 W6 O24 104.3(11)
O28 W6 O24 91.7(10)
O26 W6 O24 84.0(9)
O27 W6 O25 96.6(12)
O28 W6 O25 86.5(11)
O26 W6 O25 90.9(10)
O24 W6 O25 159.0(9)
O27 W6 O2 167.3(12)
O28 W6 O2 74.6(9)
O26 W6 O2 86.6(9)
O24 W6 O2 86.0(8)
O25 W6 O2 73.4(9)
O23 W7 O24 102.8(11)
O23 W7 O33 103.2(10)
O24 W7 O33 87.8(9)
O23 W7 O12 99.8(11)
O24 W7 O12 88.8(9)
O33 W7 O12 156.9(9)
O23 W7 O22 101.8(12)
O24 W7 O22 155.3(10)
O33 W7 O22 88.8(11)
O12 W7 O22 84.9(11)
O23 W7 O1 170.6(11)
O24 W7 O1 84.0(8)
O33 W7 O1 70.3(7)
O12 W7 O1 86.7(8)
O22 W7 O1 71.9(9)
O30 W8 O31 105.1(11)
O30 W8 O29 105.9(12)
O31 W8 O29 83.1(14)
O30 W8 O32 100.4(11)
O31 W8 O32 89.2(11)
O29 W8 O32 153.7(10)
O30 W8 O28 100.7(10)
O31 W8 O28 154.0(9)
O29 W8 O28 87.3(12)
O32 W8 O28 88.9(10)
O30 W8 O2 171.0(11)
O31 W8 O2 82.9(8)
O29 W8 O2 70.6(10)
O32 W8 O2 83.6(8)
O28 W8 O2 71.2(8)
O35 W9 O21 104.7(14)
O35 W9 O33 103.8(10)
O21 W9 O33 88.5(10)
O35 W9 O32 102.8(14)
O21 W9 O32 152.5(10)
O33 W9 O32 85.5(10)
O35 W9 O34 104.5(11)
O21 W9 O34 91.0(10)
O33 W9 O34 150.8(9)
O32 W9 O34 81.6(11)
O35 W9 O1 171.1(12)
O21 W9 O1 71.7(9)
O33 W9 O1 68.3(7)
O32 W9 O1 81.2(8)
O34 W9 O1 83.9(8)
O36 W10 O18 100.6(16)
O36 W10 O34 104.4(12)
O18 W10 O34 93.8(11)
O36 W10 O37 101.0(12)
O18 W10 O37 85.1(11)
O34 W10 O37 154.4(10)
O36 W10 O31 105.4(15)
O18 W10 O31 153.7(10)
O34 W10 O31 83.8(11)
O37 W10 O31 86.0(11)
O20 W11 O14 102.4(14)
O20 W11 O19 108.6(16)
O14 W11 O19 90.8(11)
O20 W11 O22 100.5(14)
O14 W11 O22 89.0(12)
O19 W11 O22 150.2(13)
O20 W11 O21 100.8(13)
O14 W11 O21 156.8(11)
O19 W11 O21 82.1(10)
O22 W11 O21 86.4(10)
O15 W12 O16 102.1(16)
O15 W12 O19 91.0(12)
O16 W12 O19 104.9(13)
O15 W12 O17 95.1(13)
O16 W12 O17 103.1(11)
O19 W12 O17 149.3(13)
O15 W12 O18 159.3(14)
O16 W12 O18 98.5(12)
O19 W12 O18 85.4(11)
O17 W12 O18 78.4(10)
P1 O1 W7 127.9(12)
P1 O1 W9 127.6(11)
W7 O1 W9 89.6(6)
P1 O2 W6 125.6(13)
P1 O2 W8 125.0(13)
W6 O2 W8 88.4(6)
P1 O2 W4 126.6(11)
W6 O2 W4 89.9(8)
W8 O2 W4 89.6(8)
P1 O3 W3 131.9(14)
P1 O4 W1 128.2(13)
P1 O4 W5 126.5(12)
W1 O4 W5 92.7(8)
W4 O5 W1 148.0(15)
W5 O6 W1 122.9(12)
W1 O7 W3 149.7(11)
W1 O8 W2 129.0(14)
W5 O10 W2 126.1(13)
W7 O12 W5 145.8(10)
W11 O14 W2 147.9(16)
W12 O15 W2 145.6(15)
W3 O17 W12 130.4(13)
W10 O18 W12 130.1(12)
W11 O19 W12 146.5(14)
W9 O21 W11 130.7(13)
W7 O22 W11 130.2(13)
W7 O24 W6 149.4(11)
W4 O25 W6 123.2(13)
W6 O26 W5 150.0(13)
W6 O28 W8 125.9(11)
W8 O29 W4 130.7(14)
W8 O31 W10 149.0(14)
W9 O32 W8 150.0(12)
W7 O33 W9 131.5(10)
W10 O34 W9 158.4(17)
W10 O37 W3 129.3(13)
W3 O39 W4 146.3(12)

loop_
_geom_bond_atom_site_label_1
_geom_bond_atom_site_label_2
_geom_bond_distance
Ir1 C1 1.95(3)
Ir1 C6 2.00(2)
Ir1 Ir2 2.6939(16)
Ir1 Ir4 2.9681(16)
Ir2 C11 1.99(2)
Ir2 C16 2.04(2)
Ir2 Ir4 2.9058(17)
Ir2 Ir3 2.9681(18)
Ir3 C26 1.91(2)
Ir3 C21 1.99(2)
Ir3 Ir4 2.7425(17)
Ir4 C31 1.99(2)
Ir4 C36 2.018(19)
N1 C3 1.33(5)
N1 C1 1.384(15)
N1 C2 1.424(16)
N2 C1 1.385(16)
N2 C4 1.39(5)
N2 C5 1.435(16)
N3 C6 1.386(15)
N3 C7 1.421(16)
N3 C8 1.45(4)
N4 C6 1.394(15)
N4 C10 1.426(16)
N4 C9 1.45(4)
N5 C11 1.386(16)
N5 C13 1.40(4)
N5 C12 1.432(16)
N6 C14 1.38(4)
N6 C11 1.398(15)
N6 C15 1.418(16)
N7 C16 1.385(15)
N7 C17 1.419(16)
N7 C18 1.43(4)
N8 C16 1.385(16)
N8 C19 1.42(4)
N8 C20 1.430(16)
N9 C21 1.380(15)
N9 C23 1.39(4)
N9 C22 1.431(15)
N10 C24 1.30(4)
N10 C21 1.382(15)
N10 C25 1.433(16)
N11 C26 1.390(16)
N11 C28 1.42(4)
N11 C27 1.423(16)
N12 C26 1.392(15)
N12 C30 1.420(16)
N12 C29 1.45(5)
N13 C31 1.392(15)
N13 C33 1.413(16)
N13 C32 1.46(4)
N14 C31 1.385(15)
N14 C34 1.413(15)
N14 C35 1.49(4)
N15 C36 1.385(12)
N15 C38 1.409(15)
N15 C37 1.445(12)
N16 C36 1.382(15)
N16 C40 1.412(15)
N16 C39 1.414(12)
C2 H2A 0.9800
C2 H2B 0.9800
C2 H2C 0.9800
C3 C4 1.30(2)
C3 H3 0.9500
C4 H4 0.9500
C5 H5A 0.9800
C5 H5B 0.9800
C5 H5C 0.9800
C7 H7A 0.9800
C7 H7B 0.9800
C7 H7C 0.9800
C8 C9 1.30(2)
C8 H8 0.9500
C9 H9 0.9500
C10 H10A 0.9800
C10 H10B 0.9800
C10 H10C 0.9800
C12 H12A 0.9800
C12 H12B 0.9800
C12 H12C 0.9800
C13 C14 1.29(2)
C13 H13 0.9500
C14 H14 0.9500
C15 H15A 0.9800
C15 H15B 0.9800
C15 H15C 0.9800
C17 H17A 0.9800
C17 H17B 0.9800
C17 H17C 0.9800
C18 C19 1.29(2)
C18 H18 0.9500
C19 H19 0.9500
C20 H20A 0.9800
C20 H20B 0.9800
C20 H20C 0.9800
C22 H22A 0.9800
C22 H22B 0.9800
C22 H22C 0.9800
C23 C24 1.30(2)
C23 H23 0.9500
C24 H24 0.9500
C25 H25A 0.9800
C25 H25B 0.9800
C25 H25C 0.9800
C27 H27A 0.9800
C27 H27B 0.9800
C27 H27C 0.9800
C28 C29 1.30(2)
C28 H28 0.9500
C29 H29 0.9500
C30 H30A 0.9800
C30 H30B 0.9800
C30 H30C 0.9800
C32 H32A 0.9800
C32 H32B 0.9800
C32 H32C 0.9800
C33 C34 1.293(19)
C33 H33 0.9500
C34 H34 0.9500
C35 H35A 0.9800
C35 H35B 0.9800
C35 H35C 0.9800
C37 H37A 0.9800
C37 H37B 0.9800
C37 H37C 0.9800
C38 C39 1.308(15)
C38 H38 0.9500
C39 H39 0.9500
C40 H40A 0.9800
C40 H40B 0.9800
C40 H40C 0.9800
P1 O3 1.47(2)
P1 O1 1.51(2)
P1 O4 1.54(2)
P1 O2 1.55(2)
W1 O9 1.67(2)
W1 O8 1.76(3)
W1 O7 1.89(2)
W1 O5 1.97(3)
W1 O6 2.03(2)
W1 O4 2.37(2)
W2 O13 1.630(18)
W2 O14 1.95(3)
W2 O15 2.03(3)
W2 O8 2.11(3)
W2 O10 2.27(3)
W3 O38 1.80(2)
W3 O17 1.84(2)
W3 O39 1.88(2)
W3 O7 1.90(2)
W3 O37 1.98(2)
W3 O3 2.375(19)
W4 O40 1.69(3)
W4 O5 1.88(3)
W4 O25 1.92(3)
W4 O39 1.94(2)
W4 O29 1.99(3)
W4 O2 2.48(2)
W5 O11 1.65(3)
W5 O10 1.68(3)
W5 O6 1.90(2)
W5 O12 1.94(2)
W5 O26 1.95(3)
W5 O4 2.39(2)
W6 O27 1.74(2)
W6 O28 1.85(3)
W6 O26 1.87(2)
W6 O24 1.93(2)
W6 O25 2.02(3)
W6 O2 2.42(2)
W7 O23 1.638(19)
W7 O24 1.87(2)
W7 O33 1.87(2)
W7 O12 1.88(2)
W7 O22 1.89(3)
W7 O1 2.429(18)
W8 O30 1.74(2)
W8 O31 1.82(2)
W8 O29 1.85(3)
W8 O32 1.930(7)
W8 O28 1.99(3)
W8 O2 2.48(2)
W9 O35 1.66(2)
W9 O21 1.85(3)
W9 O33 1.93(2)
W9 O32 1.928(8)
W9 O34 1.93(2)
W9 O1 2.482(19)
W10 O36 1.71(2)
W10 O18 1.76(3)
W10 O34 1.82(2)
W10 O37 1.84(3)
W10 O31 1.99(3)
W11 O20 1.74(3)
W11 O14 1.80(3)
W11 O19 1.87(3)
W11 O22 1.97(2)
W11 O21 2.03(3)
W12 O15 1.72(3)
W12 O16 1.74(2)
W12 O19 1.90(3)
W12 O17 1.99(3)
W12 O18 2.13(3)

loop_
_geom_torsion_atom_site_label_1
_geom_torsion_atom_site_label_2
_geom_torsion_atom_site_label_3
_geom_torsion_atom_site_label_4
_geom_torsion
C1 Ir1 Ir2 C11 3.7(9)
C6 Ir1 Ir2 C11 109.6(18)
Ir4 Ir1 Ir2 C11 -164.9(6)
C1 Ir1 Ir2 C16 -95.4(14)
C6 Ir1 Ir2 C16 10(2)
Ir4 Ir1 Ir2 C16 96.0(12)
C1 Ir1 Ir2 Ir4 168.6(7)
C6 Ir1 Ir2 Ir4 -85.6(17)
C1 Ir1 Ir2 Ir3 123.9(7)
C6 Ir1 Ir2 Ir3 -130.2(17)
Ir4 Ir1 Ir2 Ir3 -44.66(4)
C11 Ir2 Ir3 C26 126.7(17)
C16 Ir2 Ir3 C26 -133.5(16)
Ir1 Ir2 Ir3 C26 21.7(15)
Ir4 Ir2 Ir3 C26 -28.1(15)
C11 Ir2 Ir3 C21 -62.2(11)
C16 Ir2 Ir3 C21 37.6(10)
Ir1 Ir2 Ir3 C21 -167.2(7)
Ir4 Ir2 Ir3 C21 142.9(7)
C11 Ir2 Ir3 Ir4 154.9(8)
C16 Ir2 Ir3 Ir4 -105.4(7)
Ir1 Ir2 Ir3 Ir4 49.86(4)
C26 Ir3 Ir4 C31 4.6(8)
C21 Ir3 Ir4 C31 111.7(16)
Ir2 Ir3 Ir4 C31 -162.7(5)
C26 Ir3 Ir4 C36 -102.7(13)
C21 Ir3 Ir4 C36 4.4(19)
Ir2 Ir3 Ir4 C36 90.0(11)
C26 Ir3 Ir4 Ir2 167.3(6)
C21 Ir3 Ir4 Ir2 -85.5(16)
C26 Ir3 Ir4 Ir1 123.5(6)
C21 Ir3 Ir4 Ir1 -129.3(16)
Ir2 Ir3 Ir4 Ir1 -43.78(4)
C11 Ir2 Ir4 C31 -23(3)
C16 Ir2 Ir4 C31 157(2)
Ir1 Ir2 Ir4 C31 -65.3(19)
Ir3 Ir2 Ir4 C31 57.4(19)
C11 Ir2 Ir4 C36 141.4(19)
C16 Ir2 Ir4 C36 -38.9(9)
Ir1 Ir2 Ir4 C36 98.9(6)
Ir3 Ir2 Ir4 C36 -138.4(6)
C11 Ir2 Ir4 Ir3 -80.2(18)
C16 Ir2 Ir4 Ir3 99.5(7)
Ir1 Ir2 Ir4 Ir3 -122.71(5)
C11 Ir2 Ir4 Ir1 42.5(18)
C16 Ir2 Ir4 Ir1 -137.8(7)
Ir3 Ir2 Ir4 Ir1 122.71(5)
C1 Ir1 Ir4 C31 129.0(18)
C6 Ir1 Ir4 C31 -56.2(10)
Ir2 Ir1 Ir4 C31 160.0(8)
C1 Ir1 Ir4 C36 -133.3(18)
C6 Ir1 Ir4 C36 41.5(9)
Ir2 Ir1 Ir4 C36 -102.4(6)
C1 Ir1 Ir4 Ir3 18.4(17)
C6 Ir1 Ir4 Ir3 -166.8(7)
Ir2 Ir1 Ir4 Ir3 49.34(4)
C1 Ir1 Ir4 Ir2 -30.9(17)
C6 Ir1 Ir4 Ir2 143.9(7)
C3 N1 C1 N2 -5(3)
C2 N1 C1 N2 -178(3)
C3 N1 C1 Ir1 -179(3)
C2 N1 C1 Ir1 8(5)
C4 N2 C1 N1 7(3)
C5 N2 C1 N1 -175(3)
C4 N2 C1 Ir1 -179(3)
C5 N2 C1 Ir1 -1(5)
C6 Ir1 C1 N1 117(3)
Ir2 Ir1 C1 N1 -96(3)
Ir4 Ir1 C1 N1 -68(3)
C6 Ir1 C1 N2 -56(3)
Ir2 Ir1 C1 N2 92(3)
Ir4 Ir1 C1 N2 119(2)
C1 N1 C3 C4 2(5)
C2 N1 C3 C4 175(4)
N1 C3 C4 N2 2(5)
C1 N2 C4 C3 -6(4)
C5 N2 C4 C3 176(4)
C7 N3 C6 N4 179(3)
C8 N3 C6 N4 7(4)
C7 N3 C6 Ir1 -1(5)
C8 N3 C6 Ir1 -173(3)
C10 N4 C6 N3 180(3)
C9 N4 C6 N3 -3(4)
C10 N4 C6 Ir1 0(4)
C9 N4 C6 Ir1 177(2)
C1 Ir1 C6 N3 -65(3)
Ir2 Ir1 C6 N3 -173.1(18)
Ir4 Ir1 C6 N3 117(3)
C1 Ir1 C6 N4 114(3)
Ir2 Ir1 C6 N4 6(4)
Ir4 Ir1 C6 N4 -64(3)
C6 N3 C8 C9 -10(4)
C7 N3 C8 C9 178(3)
N3 C8 C9 N4 7(5)
C6 N4 C9 C8 -3(4)
C10 N4 C9 C8 174(3)
C13 N5 C11 N6 -2(3)
C12 N5 C11 N6 177(3)
C13 N5 C11 Ir2 174(2)
C12 N5 C11 Ir2 -7(4)
C14 N6 C11 N5 1(3)
C15 N6 C11 N5 -180(3)
C14 N6 C11 Ir2 -174(2)
C15 N6 C11 Ir2 5(4)
C16 Ir2 C11 N5 56(2)
Ir1 Ir2 C11 N5 -86(2)
Ir4 Ir2 C11 N5 -124.2(18)
Ir3 Ir2 C11 N5 169(2)
C16 Ir2 C11 N6 -130(3)
Ir1 Ir2 C11 N6 88(2)
Ir4 Ir2 C11 N6 50(4)
Ir3 Ir2 C11 N6 -17(3)
C11 N5 C13 C14 2(4)
C12 N5 C13 C14 -177(3)
N5 C13 C14 N6 -1(4)
C11 N6 C14 C13 0(4)
C15 N6 C14 C13 -179(3)
C17 N7 C16 N8 -178(3)
C18 N7 C16 N8 5(3)
C17 N7 C16 Ir2 7(5)
C18 N7 C16 Ir2 -169(2)
C19 N8 C16 N7 -3(3)
C20 N8 C16 N7 -168(3)
C19 N8 C16 Ir2 171(2)
C20 N8 C16 Ir2 7(5)
C11 Ir2 C16 N7 51(3)
Ir1 Ir2 C16 N7 154(2)
Ir4 Ir2 C16 N7 -129(2)
Ir3 Ir2 C16 N7 -68(3)
C11 Ir2 C16 N8 -122(3)
Ir1 Ir2 C16 N8 -19(3)
Ir4 Ir2 C16 N8 58(3)
Ir3 Ir2 C16 N8 118(2)
C16 N7 C18 C19 -5(4)
C17 N7 C18 C19 178(4)
N7 C18 C19 N8 3(4)
C16 N8 C19 C18 0(4)
C20 N8 C19 C18 166(3)
C23 N9 C21 N10 -3(3)
C22 N9 C21 N10 179(3)
C23 N9 C21 Ir3 175(2)
C22 N9 C21 Ir3 -2(4)
C24 N10 C21 N9 5(4)
C25 N10 C21 N9 -179(3)
C24 N10 C21 Ir3 -173(3)
C25 N10 C21 Ir3 2(5)
C26 Ir3 C21 N9 -66(3)
Ir4 Ir3 C21 N9 -172.2(17)
Ir2 Ir3 C21 N9 118(3)
C26 Ir3 C21 N10 113(3)
Ir4 Ir3 C21 N10 6(4)
Ir2 Ir3 C21 N10 -63(3)
C21 N9 C23 C24 0(4)
C22 N9 C23 C24 177(3)
N9 C23 C24 N10 3(5)
C21 N10 C24 C23 -6(5)
C25 N10 C24 C23 179(4)
C28 N11 C26 N12 9(3)
C27 N11 C26 N12 179(3)
C28 N11 C26 Ir3 -165(2)
C27 N11 C26 Ir3 5(5)
C30 N12 C26 N11 161(3)
C29 N12 C26 N11 -5(3)
C30 N12 C26 Ir3 -25(5)
C29 N12 C26 Ir3 169(3)
C21 Ir3 C26 N11 -53(3)
Ir4 Ir3 C26 N11 94(3)
Ir2 Ir3 C26 N11 118(2)
C21 Ir3 C26 N12 135(3)
Ir4 Ir3 C26 N12 -78(3)
Ir2 Ir3 C26 N12 -54(4)
C26 N11 C28 C29 -9(4)
C27 N11 C28 C29 179(3)
N11 C28 C29 N12 5(4)
C26 N12 C29 C28 0(5)
C30 N12 C29 C28 -167(3)
C34 N14 C31 N13 -5(3)
C35 N14 C31 N13 -173(3)
C34 N14 C31 Ir4 171.6(19)
C35 N14 C31 Ir4 3(4)
C33 N13 C31 N14 1(3)
C32 N13 C31 N14 180(3)
C33 N13 C31 Ir4 -176(2)
C32 N13 C31 Ir4 3(4)
C36 Ir4 C31 N14 -122(2)
Ir3 Ir4 C31 N14 94(2)
Ir2 Ir4 C31 N14 43(4)
Ir1 Ir4 C31 N14 -12(3)
C36 Ir4 C31 N13 54(2)
Ir3 Ir4 C31 N13 -90(2)
Ir2 Ir4 C31 N13 -141.0(16)
Ir1 Ir4 C31 N13 164(2)
C31 N13 C33 C34 4(3)
C32 N13 C33 C34 -175(3)
N13 C33 C34 N14 -7(3)
C31 N14 C34 C33 8(3)
C35 N14 C34 C33 177(3)
C40 N16 C36 N15 175(3)
C39 N16 C36 N15 -5(3)
C40 N16 C36 Ir4 8(4)
C39 N16 C36 Ir4 -172(2)
C38 N15 C36 N16 3(3)
C37 N15 C36 N16 176(3)
C38 N15 C36 Ir4 170(2)
C37 N15 C36 Ir4 -17(4)
C31 Ir4 C36 N16 51(2)
Ir3 Ir4 C36 N16 163.5(16)
Ir2 Ir4 C36 N16 -124(2)
Ir1 Ir4 C36 N16 -66(2)
C31 Ir4 C36 N15 -114(2)
Ir3 Ir4 C36 N15 -1(3)
Ir2 Ir4 C36 N15 72(2)
Ir1 Ir4 C36 N15 130(2)
C36 N15 C38 C39 1(4)
C37 N15 C38 C39 -173(3)
N15 C38 C39 N16 -4(4)
C36 N16 C39 C38 5(4)
C40 N16 C39 C38 -174(3)
O3 P1 O1 W7 -179.4(12)
O4 P1 O1 W7 53.5(17)
O2 P1 O1 W7 -62.2(16)
O3 P1 O1 W9 -53.4(17)
O4 P1 O1 W9 179.6(14)
O2 P1 O1 W9 63.9(16)
O23 W7 O1 P1 -176(5)
O24 W7 O1 P1 47.1(14)
O33 W7 O1 P1 136.9(16)
O12 W7 O1 P1 -42.0(14)
O22 W7 O1 P1 -127.7(16)
O23 W7 O1 W9 44(6)
O24 W7 O1 W9 -93.1(8)
O33 W7 O1 W9 -3.3(9)
O12 W7 O1 W9 177.8(8)
O22 W7 O1 W9 92.1(10)
O35 W9 O1 P1 -166(7)
O21 W9 O1 P1 127.1(16)
O33 W9 O1 P1 -137.1(17)
O32 W9 O1 P1 -48.5(15)
O34 W9 O1 P1 33.9(16)
O35 W9 O1 W7 -25(8)
O21 W9 O1 W7 -92.6(9)
O33 W9 O1 W7 3.2(8)
O32 W9 O1 W7 91.8(8)
O34 W9 O1 W7 174.3(10)
O3 P1 O2 W6 -179.1(13)
O1 P1 O2 W6 57.8(17)
O4 P1 O2 W6 -62.7(16)
O3 P1 O2 W8 63.5(16)
O1 P1 O2 W8 -59.6(16)
O4 P1 O2 W8 179.9(13)
O3 P1 O2 W4 -57.1(17)
O1 P1 O2 W4 179.8(13)
O4 P1 O2 W4 59.3(17)
O27 W6 O2 P1 174(5)
O28 W6 O2 P1 -134.2(18)
O26 W6 O2 P1 42.9(16)
O24 W6 O2 P1 -41.3(15)
O25 W6 O2 P1 134.8(17)
O27 W6 O2 W8 -53(6)
O28 W6 O2 W8 -0.9(9)
O26 W6 O2 W8 176.3(9)
O24 W6 O2 W8 92.0(8)
O25 W6 O2 W8 -91.8(10)
O27 W6 O2 W4 37(6)
O28 W6 O2 W4 88.7(10)
O26 W6 O2 W4 -94.2(9)
O24 W6 O2 W4 -178.4(8)
O25 W6 O2 W4 -2.2(9)
O30 W8 O2 P1 160(6)
O31 W8 O2 P1 -46.5(17)
O29 W8 O2 P1 -131.6(18)
O32 W8 O2 P1 43.5(15)
O28 W8 O2 P1 134.6(17)
O30 W8 O2 W6 27(7)
O31 W8 O2 W6 179.8(11)
O29 W8 O2 W6 94.7(12)
O32 W8 O2 W6 -90.3(9)
O28 W8 O2 W6 0.8(9)
O30 W8 O2 W4 -63(7)
O31 W8 O2 W4 89.9(11)
O29 W8 O2 W4 4.8(10)
O32 W8 O2 W4 179.8(9)
O28 W8 O2 W4 -89.1(10)
O40 W4 O2 P1 157(5)
O5 W4 O2 P1 -44.7(16)
O25 W4 O2 P1 -134.0(18)
O39 W4 O2 P1 44.3(16)
O29 W4 O2 P1 130.7(19)
O40 W4 O2 W6 -66(6)
O5 W4 O2 W6 91.7(9)
O25 W4 O2 W6 2.4(9)
O39 W4 O2 W6 -179.3(8)
O29 W4 O2 W6 -92.9(10)
O40 W4 O2 W8 22(6)
O5 W4 O2 W8 -179.9(9)
O25 W4 O2 W8 90.7(9)
O39 W4 O2 W8 -90.9(8)
O29 W4 O2 W8 -4.5(9)
O1 P1 O3 W3 178.2(12)
O4 P1 O3 W3 -53.3(19)
O2 P1 O3 W3 59.8(17)
O38 W3 O3 P1 -180(100)
O17 W3 O3 P1 135.0(18)
O39 W3 O3 P1 -46.0(16)
O7 W3 O3 P1 41.1(16)
O37 W3 O3 P1 -137.4(18)
O3 P1 O4 W1 49(2)
O1 P1 O4 W1 178.2(15)
O2 P1 O4 W1 -64.7(19)
O3 P1 O4 W5 179.7(15)
O1 P1 O4 W5 -51(2)
O2 P1 O4 W5 66.4(19)
O9 W1 O4 P1 155(5)
O8 W1 O4 P1 -129(2)
O7 W1 O4 P1 -35.6(19)
O5 W1 O4 P1 50.6(19)
O6 W1 O4 P1 137(2)
O9 W1 O4 W5 13(6)
O8 W1 O4 W5 88.1(11)
O7 W1 O4 W5 -178.3(9)
O5 W1 O4 W5 -92.0(10)
O6 W1 O4 W5 -5.4(8)
O11 W5 O4 P1 -154(7)
O10 W5 O4 P1 127.5(19)
O6 W5 O4 P1 -138(2)
O12 W5 O4 P1 37.8(18)
O26 W5 O4 P1 -47.1(18)
O11 W5 O4 W1 -10(8)
O10 W5 O4 W1 -88.9(10)
O6 W5 O4 W1 5.7(9)
O12 W5 O4 W1 -178.6(9)
O26 W5 O4 W1 96.5(10)
O40 W4 O5 W1 -128(3)
O25 W4 O5 W1 130(3)
O39 W4 O5 W1 -29(2)
O29 W4 O5 W1 47(4)
O2 W4 O5 W1 56(2)
O9 W1 O5 W4 134(3)
O8 W1 O5 W4 -58(4)
O7 W1 O5 W4 29(2)
O6 W1 O5 W4 -130(3)
O4 W1 O5 W4 -58(2)
O11 W5 O6 W1 169.2(17)
O10 W5 O6 W1 70.1(16)
O12 W5 O6 W1 -21(4)
O26 W5 O6 W1 -93.2(15)
O4 W5 O6 W1 -7.9(13)
O9 W1 O6 W5 -168.0(17)
O8 W1 O6 W5 -67.7(16)
O7 W1 O6 W5 27(3)
O5 W1 O6 W5 93.0(15)
O4 W1 O6 W5 8.1(13)
O9 W1 O7 W3 -138(3)
O8 W1 O7 W3 120(2)
O5 W1 O7 W3 -39(2)
O6 W1 O7 W3 27(4)
O4 W1 O7 W3 44(2)
O38 W3 O7 W1 140(2)
O17 W3 O7 W1 -118(2)
O39 W3 O7 W1 42(2)
O37 W3 O7 W1 -41(4)
O3 W3 O7 W1 -45(2)
O9 W1 O8 W2 170.0(17)
O7 W1 O8 W2 -84.2(16)
O5 W1 O8 W2 2(4)
O6 W1 O8 W2 73.2(17)
O4 W1 O8 W2 2.4(14)
O13 W2 O8 W1 -174.7(18)
O14 W2 O8 W1 0(3)
O15 W2 O8 W1 84.5(18)
O10 W2 O8 W1 -69.1(17)
O11 W5 O10 W2 -169.7(14)
O6 W5 O10 W2 -72.2(14)
O12 W5 O10 W2 88.6(13)
O26 W5 O10 W2 19(4)
O4 W5 O10 W2 -0.2(11)
O13 W2 O10 W5 166.4(16)
O14 W2 O10 W5 -86.9(15)
O15 W2 O10 W5 -10(3)
O8 W2 O10 W5 67.4(14)
O23 W7 O12 W5 -138(3)
O24 W7 O12 W5 -35(3)
O33 W7 O12 W5 46(4)
O22 W7 O12 W5 121(3)
O1 W7 O12 W5 49(2)
O11 W5 O12 W7 133(3)
O10 W5 O12 W7 -128(3)
O6 W5 O12 W7 -36(5)
O26 W5 O12 W7 37(3)
O4 W5 O12 W7 -49(3)
O20 W11 O14 W2 140(3)
O19 W11 O14 W2 31(3)
O22 W11 O14 W2 -120(3)
O21 W11 O14 W2 -41(5)
O13 W2 O14 W11 -136(3)
O15 W2 O14 W11 -37(3)
O8 W2 O14 W11 49(4)
O10 W2 O14 W11 117(3)
O16 W12 O15 W2 -144(4)
O19 W12 O15 W2 -38(4)
O17 W12 O15 W2 112(4)
O18 W12 O15 W2 42(6)
O13 W2 O15 W12 148(4)
O14 W2 O15 W12 42(4)
O8 W2 O15 W12 -110(4)
O10 W2 O15 W12 -36(5)
O38 W3 O17 W12 -178.5(17)
O39 W3 O17 W12 -7(4)
O7 W3 O17 W12 80.2(17)
O37 W3 O17 W12 -76.7(17)
O3 W3 O17 W12 -3.7(14)
O15 W12 O17 W3 -85.3(19)
O16 W12 O17 W3 171.0(18)
O19 W12 O17 W3 15(3)
O18 W12 O17 W3 74.8(17)
O36 W10 O18 W12 172.2(18)
O34 W10 O18 W12 -82.5(18)
O37 W10 O18 W12 71.9(17)
O31 W10 O18 W12 1(4)
O15 W12 O18 W10 2(4)
O16 W12 O18 W10 -172.8(17)
O19 W12 O18 W10 82.7(19)
O17 W12 O18 W10 -71.1(18)
O20 W11 O19 W12 -121(4)
O14 W11 O19 W12 -17(4)
O22 W11 O19 W12 72(5)
O21 W11 O19 W12 141(4)
O15 W12 O19 W11 20(4)
O16 W12 O19 W11 123(4)
O17 W12 O19 W11 -82(4)
O18 W12 O19 W11 -139(4)
O35 W9 O21 W11 -166.5(15)
O33 W9 O21 W11 -62.6(15)
O32 W9 O21 W11 15(3)
O34 W9 O21 W11 88.3(16)
O1 W9 O21 W11 5.1(12)
O20 W11 O21 W9 162.9(18)
O14 W11 O21 W9 -16(4)
O19 W11 O21 W9 -89.6(18)
O22 W11 O21 W9 62.9(16)
O23 W7 O22 W11 168.4(18)
O24 W7 O22 W11 -17(4)
O33 W7 O22 W11 65.2(18)
O12 W7 O22 W11 -92.6(19)
O1 W7 O22 W11 -4.5(15)
O20 W11 O22 W7 -164(2)
O14 W11 O22 W7 93.9(19)
O19 W11 O22 W7 4(3)
O21 W11 O22 W7 -63.3(19)
O23 W7 O24 W6 134(2)
O33 W7 O24 W6 -123(2)
O12 W7 O24 W6 35(2)
O22 W7 O24 W6 -40(4)
O1 W7 O24 W6 -52(2)
O27 W6 O24 W7 -136(2)
O28 W6 O24 W7 126(2)
O26 W6 O24 W7 -35(2)
O25 W6 O24 W7 41(4)
O2 W6 O24 W7 52(2)
O40 W4 O25 W6 165.7(17)
O5 W4 O25 W6 -87.2(16)
O39 W4 O25 W6 -8(4)
O29 W4 O25 W6 64.6(17)
O2 W4 O25 W6 -3.4(13)
O27 W6 O25 W4 -168.5(18)
O28 W6 O25 W4 -71.4(16)
O26 W6 O25 W4 89.6(16)
O24 W6 O25 W4 14(4)
O2 W6 O25 W4 3.5(13)
O27 W6 O26 W5 148(3)
O28 W6 O26 W5 -34(5)
O24 W6 O26 W5 44(3)
O25 W6 O26 W5 -116(3)
O2 W6 O26 W5 -42(3)
O11 W5 O26 W6 -147(3)
O10 W5 O26 W6 25(6)
O6 W5 O26 W6 116(3)
O12 W5 O26 W6 -46(3)
O4 W5 O26 W6 43(3)
O27 W6 O28 W8 171.3(17)
O26 W6 O28 W8 -8(4)
O24 W6 O28 W8 -84.0(16)
O25 W6 O28 W8 75.0(16)
O2 W6 O28 W8 1.3(14)
O30 W8 O28 W6 -177.3(16)
O31 W8 O28 W6 -4(4)
O29 W8 O28 W6 -71.7(17)
O32 W8 O28 W6 82.3(16)
O2 W8 O28 W6 -1.3(14)
O30 W8 O29 W4 163(2)
O31 W8 O29 W4 -93(2)
O32 W8 O29 W4 -19(4)
O28 W8 O29 W4 63(2)
O2 W8 O29 W4 -7.8(17)
O40 W4 O29 W8 -167(2)
O5 W4 O29 W8 18(4)
O25 W4 O29 W8 -65(2)
O39 W4 O29 W8 95(2)
O2 W4 O29 W8 7.9(18)
O30 W8 O31 W10 -119(3)
O29 W8 O31 W10 136(3)
O32 W8 O31 W10 -19(3)
O28 W8 O31 W10 67(5)
O2 W8 O31 W10 65(3)
O36 W10 O31 W8 123(3)
O18 W10 O31 W8 -66(4)
O34 W10 O31 W8 20(3)
O37 W10 O31 W8 -136(3)
O35 W9 O32 W8 -127(3)
O21 W9 O32 W8 52(4)
O33 W9 O32 W8 130(3)
O34 W9 O32 W8 -24(3)
O1 W9 O32 W8 61(2)
O30 W8 O32 W9 128(3)
O31 W8 O32 W9 22(3)
O29 W8 O32 W9 -50(4)
O28 W8 O32 W9 -132(3)
O2 W8 O32 W9 -61(3)
O23 W7 O33 W9 -167.3(17)
O24 W7 O33 W9 90.0(17)
O12 W7 O33 W9 8(4)
O22 W7 O33 W9 -65.5(17)
O1 W7 O33 W9 5.7(15)
O35 W9 O33 W7 170.0(19)
O21 W9 O33 W7 65.2(17)
O32 W9 O33 W7 -87.9(17)
O34 W9 O33 W7 -24(3)
O1 W9 O33 W7 -5.6(14)
O36 W10 O34 W9 -144(3)
O18 W10 O34 W9 114(3)
O37 W10 O34 W9 27(5)
O31 W10 O34 W9 -40(3)
O35 W9 O34 W10 142(3)
O21 W9 O34 W10 -113(3)
O33 W9 O34 W10 -24(5)
O32 W9 O34 W10 41(3)
O1 W9 O34 W10 -41(3)
O36 W10 O37 W3 -171(2)
O18 W10 O37 W3 -71.1(18)
O34 W10 O37 W3 17(4)
O31 W10 O37 W3 84.1(17)
O38 W3 O37 W10 171.5(18)
O17 W3 O37 W10 71.1(18)
O39 W3 O37 W10 -90.0(18)
O7 W3 O37 W10 -7(4)
O3 W3 O37 W10 -3.6(15)
O38 W3 O39 W4 -138(2)
O17 W3 O39 W4 51(4)
O7 W3 O39 W4 -37(2)
O37 W3 O39 W4 119(2)
O3 W3 O39 W4 48(2)
O40 W4 O39 W3 142(2)
O5 W4 O39 W3 35(2)
O25 W4 O39 W3 -44(4)
O29 W4 O39 W3 -117(2)
O2 W4 O39 W3 -48(2)

loop_
_platon_squeeze_void_nr
_platon_squeeze_void_average_x
_platon_squeeze_void_average_y
_platon_squeeze_void_average_z
_platon_squeeze_void_volume
_platon_squeeze_void_count_electrons
_platon_squeeze_void_content
1 -0.011 0.000 0.000 557 232 ' '
2 0.004 0.000 0.500 446 173 ' '
3 0.023 0.500 0.500 557 231 ' '
4 -0.005 0.500 1.000 446 172 ' '
